data_7236517
loop_
_publ_author_name
'Wang, Tao'
'Zhu, Rong-Rong'
'Zhang, Xiao-Feng'
'Yan, Tong'
'Wang, Quan'
'Feng, Jing'
'Zhou, Jie'
'Du, Lin'
'Zhao, Qi-Hua'

_publ_section_title
;
 Assembly of a series of zinc coordination polymers based on
 5-functionalized isophthalic acids and dipyridyl
;
_journal_issue 14
_journal_name_full 'RSC Advances'
_journal_page_first 7428
_journal_paper_doi 10.1039/C7RA12874F
_journal_volume 8
_journal_year 2018
_chemical_formula_moiety 'C23 H22 N2 O5 Zn'
_chemical_formula_sum 'C23 H22 N2 O5 Zn'
_chemical_formula_weight 471.81
_space_group_crystal_system orthorhombic
_space_group_IT_number 64
_space_group_name_Hall '-C 2ac 2'
_space_group_name_H-M_alt 'C m c e'
_atom_sites_solution_hydrogens geom
_audit_creation_method SHELXL-2014
_audit_update_record
;
2018-02-08 deposited with the CCDC.
2018-02-09 downloaded from the CCDC.
;
_cell_angle_alpha 90
_cell_angle_beta 90
_cell_angle_gamma 90
_cell_formula_units_Z 8
_cell_length_a 18.696(2)
_cell_length_b 14.2482(17)
_cell_length_c 16.1635(19)
_cell_measurement_reflns_used 2283
_cell_measurement_temperature 293(2)
_cell_measurement_theta_max 20.83
_cell_measurement_theta_min 2.19
_cell_volume 4305.7(9)
_computing_cell_refinement 'Bruker SMART'
_computing_data_collection 'Bruker SMART'
_computing_data_reduction 'Bruker SAINT'
_computing_structure_refinement 'SHELXL-2014 (Sheldrick, 2014)'
_computing_structure_solution 'SHELXL-2014 (Sheldrick, 2014)'
_diffrn_ambient_temperature 293(2)
_diffrn_measured_fraction_theta_full 0.993
_diffrn_measured_fraction_theta_max 0.993
_diffrn_measurement_device_type 'CCD area detector'
_diffrn_measurement_method 'phi and omega scans'
_diffrn_radiation_type MoK\a
_diffrn_radiation_wavelength 0.71073
_diffrn_reflns_av_R_equivalents 0.0453
_diffrn_reflns_av_unetI/netI 0.0313
_diffrn_reflns_Laue_measured_fraction_full 0.993
_diffrn_reflns_Laue_measured_fraction_max 0.993
_diffrn_reflns_limit_h_max 21
_diffrn_reflns_limit_h_min -22
_diffrn_reflns_limit_k_max 16
_diffrn_reflns_limit_k_min -17
_diffrn_reflns_limit_l_max 19
_diffrn_reflns_limit_l_min -19
_diffrn_reflns_number 12107
_diffrn_reflns_point_group_measured_fraction_full 0.993
_diffrn_reflns_point_group_measured_fraction_max 0.993
_diffrn_reflns_theta_full 25.242
_diffrn_reflns_theta_max 25.497
_diffrn_reflns_theta_min 2.179
_diffrn_source 'sealed tube'
_exptl_absorpt_coefficient_mu 1.178
_exptl_crystal_colour colourless
_exptl_crystal_density_diffrn 1.456
_exptl_crystal_description block
_exptl_crystal_F_000 1952
_exptl_crystal_size_max 0.30
_exptl_crystal_size_mid 0.16
_exptl_crystal_size_min 0.15
_refine_diff_density_max 0.599
_refine_diff_density_min -0.515
_refine_diff_density_rms 0.087
_refine_ls_extinction_method none
_refine_ls_goodness_of_fit_ref 1.088
_refine_ls_hydrogen_treatment constr
_refine_ls_matrix_type full
_refine_ls_number_parameters 208
_refine_ls_number_reflns 2064
_refine_ls_number_restraints 87
_refine_ls_restrained_S_all 1.113
_refine_ls_R_factor_all 0.0951
_refine_ls_R_factor_gt 0.0706
_refine_ls_shift/su_max 0.000
_refine_ls_shift/su_mean 0.000
_refine_ls_structure_factor_coef Fsqd
_refine_ls_weighting_details 'w=1/[\s^2^(Fo^2^)+(0.0894P)^2^+24.4204P] where P=(Fo^2^+2Fc^2^)/3'
_refine_ls_weighting_scheme calc
_refine_ls_wR_factor_gt 0.1929
_refine_ls_wR_factor_ref 0.2037
_reflns_Friedel_coverage 0.000
_reflns_number_gt 1439
_reflns_number_total 2079
_reflns_threshold_expression 'I > 2\s(I)'
_cod_data_source_file c7ra12874f2.cif
_cod_data_source_block 4
_cod_original_sg_symbol_Hall '-C 2bc 2'
_cod_original_sg_symbol_H-M 'C m c a'
_cod_database_code 7236517
_shelx_space_group_comment
;
The symmetry employed for this shelxl refinement is uniquely defined
by the following loop, which should always be used as a source of
symmetry information in preference to the above space-group names.
They are only intended as comments.
;
_shelxl_version_number 2014-3

loop_
_space_group_symop_operation_xyz
'x, y, z'
'-x, -y+1/2, z+1/2'
'x, -y, -z'
'-x, y+1/2, -z+1/2'
'x+1/2, y+1/2, z'
'-x+1/2, -y+1, z+1/2'
'x+1/2, -y+1/2, -z'
'-x+1/2, y+1, -z+1/2'
'-x, -y, -z'
'x, y-1/2, -z-1/2'
'-x, y, z'
'x, -y-1/2, z-1/2'
'-x+1/2, -y+1/2, -z'
'x+1/2, y, -z-1/2'
'-x+1/2, y+1/2, z'
'x+1/2, -y, z-1/2'

loop_
_atom_site_label
_atom_site_type_symbol
_atom_site_fract_x
_atom_site_fract_y
_atom_site_fract_z
_atom_site_U_iso_or_equiv
_atom_site_adp_type
_atom_site_occupancy
_atom_site_site_symmetry_order
_atom_site_calc_flag
_atom_site_refinement_flags_posn
_atom_site_refinement_flags_adp
_atom_site_refinement_flags_occupancy
_atom_site_disorder_assembly
_atom_site_disorder_group
Zn1 Zn 0.2500 0.22581(5) 0.2500 0.0503(2) Uani 1 2 d S TU P A .
O1 O 0.3621(2) 0.2002(3) 0.2175(3) 0.0739(11) Uani 1 1 d . . . . .
O2 O 0.31223(18) 0.1223(3) 0.3176(2) 0.0702(9) Uani 1 1 d . U . . .
N1 N 0.2596(2) 0.3265(3) 0.3446(2) 0.0539(10) Uani 1 1 d . . . . .
C1 C 0.2378(6) 0.3121(8) 0.4171(7) 0.054(3) Uani 0.5 1 d . . P A 1
H1 H 0.2177 0.2537 0.4280 0.065 Uiso 0.5 1 calc R U P A 1
C2 C 0.2411(7) 0.3754(8) 0.4822(7) 0.064(3) Uani 0.5 1 d . . P A 1
H2 H 0.2266 0.3577 0.5350 0.077 Uiso 0.5 1 calc R U P A 1
C3 C 0.2657(3) 0.4630(3) 0.4682(3) 0.0525(12) Uani 1 1 d . . . . .
C4' C 0.3154(7) 0.4566(10) 0.4076(8) 0.085(4) Uani 0.5 1 d . . P A 2
H4' H 0.3528 0.4996 0.4049 0.102 Uiso 0.5 1 calc R U P A 2
C5' C 0.3101(7) 0.3872(10) 0.3513(8) 0.077(4) Uani 0.5 1 d . . P A 2
H5' H 0.3470 0.3828 0.3130 0.092 Uiso 0.5 1 calc R U P A 2
C7 C 0.4358(2) 0.0958(3) 0.2940(3) 0.0503(12) Uani 1 1 d . . . . .
C8 C 0.5000 0.1349(4) 0.2684(4) 0.0450(15) Uani 1 2 d S T P . .
H8 H 0.5000 0.1873 0.2340 0.054 Uiso 1 2 calc R U P . .
C9 C 0.4352(3) 0.0166(3) 0.3443(3) 0.0602(13) Uani 1 1 d . . . . .
H9 H 0.3924 -0.0092 0.3629 0.072 Uiso 1 1 calc R U . . .
C10 C 0.5000 -0.0225(4) 0.3658(4) 0.065(2) Uani 1 2 d DS T P . .
C6 C 0.3658(3) 0.1414(4) 0.2749(3) 0.0563(12) Uani 1 1 d . . . . .
O3 O 0.4850(4) -0.1050(5) 0.4177(5) 0.110(3) Uani 0.5 1 d D U P B -1
C11 C 0.5501(5) -0.1611(8) 0.4409(10) 0.129(3) Uani 0.5 1 d D U P B -1
H11A H 0.5724 -0.1354 0.4901 0.155 Uiso 0.5 1 calc R U P B -1
H11B H 0.5847 -0.1607 0.3962 0.155 Uiso 0.5 1 calc R U P B -1
C15 C 0.5128(13) -0.3822(11) 0.6300(9) 0.175(5) Uani 0.5 1 d D U P B -1
H15A H 0.5499 -0.3357 0.6296 0.263 Uiso 0.5 1 calc R U P B -1
H15B H 0.5338 -0.4436 0.6273 0.263 Uiso 0.5 1 calc R U P B -1
H15C H 0.4853 -0.3766 0.6799 0.263 Uiso 0.5 1 calc R U P B -1
C14 C 0.4640(10) -0.3677(10) 0.5554(9) 0.174(4) Uani 0.5 1 d D U P B -1
H14A H 0.4150 -0.3821 0.5703 0.209 Uiso 0.5 1 calc R U P B -1
H14B H 0.4782 -0.4095 0.5109 0.209 Uiso 0.5 1 calc R U P B -1
C4 C 0.2909(6) 0.4820(7) 0.3881(6) 0.053(3) Uani 0.5 1 d . . P A 1
H4 H 0.3086 0.5415 0.3759 0.064 Uiso 0.5 1 calc R U P A 1
C5 C 0.2899(6) 0.4144(6) 0.3276(6) 0.051(3) Uani 0.5 1 d . . P A 1
H5 H 0.3093 0.4268 0.2757 0.061 Uiso 0.5 1 calc R U P A 1
C1' C 0.2079(6) 0.3309(8) 0.4059(6) 0.053(3) Uani 0.5 1 d . . P A 2
H1' H 0.1708 0.2874 0.4054 0.063 Uiso 0.5 1 calc R U P A 2
C2' C 0.2097(7) 0.3979(8) 0.4676(7) 0.064(3) Uani 0.5 1 d . . P A 2
H2' H 0.1743 0.3997 0.5080 0.076 Uiso 0.5 1 calc R U P A 2
C12 C 0.5226(8) -0.2631(7) 0.4574(9) 0.145(3) Uani 0.5 1 d D U P B -1
H12A H 0.5007 -0.2880 0.4076 0.174 Uiso 0.5 1 calc R U P B -1
H12B H 0.5627 -0.3032 0.4719 0.174 Uiso 0.5 1 calc R U P B -1
C13 C 0.4696(8) -0.2629(9) 0.5258(9) 0.165(3) Uani 0.5 1 d D U P B -1
H13A H 0.4236 -0.2405 0.5063 0.198 Uiso 0.5 1 calc R U P B -1
H13B H 0.4856 -0.2228 0.5706 0.198 Uiso 0.5 1 calc R U P B -1

loop_
_atom_site_aniso_label
_atom_site_aniso_U_11
_atom_site_aniso_U_22
_atom_site_aniso_U_33
_atom_site_aniso_U_23
_atom_site_aniso_U_13
_atom_site_aniso_U_12
Zn1 0.0534(4) 0.0526(4) 0.0449(4) 0.000 -0.0018(4) 0.000
O1 0.060(2) 0.089(2) 0.073(2) 0.022(2) -0.0046(19) 0.014(2)
O2 0.0470(17) 0.0729(17) 0.091(2) 0.0112(13) -0.0016(14) 0.0107(12)
N1 0.058(2) 0.055(2) 0.049(2) -0.0053(19) -0.0022(18) -0.001(2)
C1 0.060(7) 0.054(5) 0.050(5) 0.004(5) 0.004(5) -0.011(5)
C2 0.086(8) 0.058(6) 0.049(5) 0.011(5) 0.006(6) -0.015(6)
C3 0.056(3) 0.055(3) 0.047(2) 0.000(2) -0.004(2) 0.002(2)
C4' 0.064(7) 0.100(8) 0.092(8) -0.059(6) 0.013(6) -0.019(7)
C5' 0.061(7) 0.108(10) 0.062(7) -0.018(7) 0.021(6) -0.001(7)
C7 0.045(2) 0.054(3) 0.051(2) -0.002(2) 0.001(2) 0.001(2)
C8 0.049(3) 0.044(3) 0.043(3) 0.012(3) 0.000 0.000
C9 0.057(3) 0.056(3) 0.068(3) 0.012(2) 0.008(2) -0.007(2)
C10 0.082(5) 0.053(4) 0.062(4) 0.015(4) 0.000 0.000
C6 0.049(3) 0.061(3) 0.059(3) -0.012(2) -0.001(2) -0.003(2)
O3 0.113(6) 0.103(4) 0.114(4) 0.025(4) -0.005(4) 0.016(4)
C11 0.129(5) 0.125(5) 0.133(5) 0.017(4) -0.014(4) 0.031(4)
C15 0.180(11) 0.161(9) 0.185(9) 0.028(7) 0.004(8) 0.005(10)
C14 0.173(6) 0.179(5) 0.170(6) 0.011(5) 0.002(5) -0.014(5)
C4 0.064(6) 0.042(5) 0.053(5) 0.010(4) 0.013(5) -0.004(5)
C5 0.071(7) 0.040(5) 0.041(5) 0.004(4) 0.001(5) -0.004(5)
C1' 0.053(6) 0.055(6) 0.051(5) -0.006(5) -0.001(5) -0.012(5)
C2' 0.083(8) 0.062(6) 0.046(5) -0.007(5) 0.018(6) -0.013(6)
C12 0.143(5) 0.145(4) 0.146(5) 0.019(4) -0.020(4) 0.020(4)
C13 0.163(5) 0.176(5) 0.157(5) 0.011(4) -0.009(4) 0.003(5)

loop_
_atom_type_symbol
_atom_type_description
_atom_type_scat_dispersion_real
_atom_type_scat_dispersion_imag
_atom_type_scat_source
C C 0.0030 0.0020 'International Tables Vol C Tables 4.2.6.8 and 6.1.1.4'
H H 0.0000 0.0000 'International Tables Vol C Tables 4.2.6.8 and 6.1.1.4'
N N 0.0060 0.0030 'International Tables Vol C Tables 4.2.6.8 and 6.1.1.4'
O O 0.0110 0.0060 'International Tables Vol C Tables 4.2.6.8 and 6.1.1.4'
Zn Zn 0.2840 1.4300 'International Tables Vol C Tables 4.2.6.8 and 6.1.1.4'

loop_
_geom_angle_atom_site_label_1
_geom_angle_atom_site_label_2
_geom_angle_atom_site_label_3
_geom_angle
_geom_angle_site_symmetry_1
_geom_angle_site_symmetry_3
N1 Zn1 N1 94.1(2) . 8_545
N1 Zn1 O2 92.97(15) . .
N1 Zn1 O2 150.89(15) 8_545 .
N1 Zn1 O2 150.89(15) . 8_545
N1 Zn1 O2 92.97(15) 8_545 8_545
O2 Zn1 O2 94.5(2) . 8_545
N1 Zn1 O1 101.89(16) . .
N1 Zn1 O1 91.19(15) 8_545 .
O2 Zn1 O1 59.71(14) . .
O2 Zn1 O1 106.17(15) 8_545 .
N1 Zn1 O1 91.19(15) . 8_545
N1 Zn1 O1 101.89(15) 8_545 8_545
O2 Zn1 O1 106.17(15) . 8_545
O2 Zn1 O1 59.71(14) 8_545 8_545
O1 Zn1 O1 160.9(2) . 8_545
N1 Zn1 C6 97.83(15) . .
N1 Zn1 C6 121.14(16) 8_545 .
O2 Zn1 C6 29.77(15) . .
O2 Zn1 C6 102.55(15) 8_545 .
O1 Zn1 C6 29.95(15) . .
O1 Zn1 C6 134.99(17) 8_545 .
N1 Zn1 C6 121.14(16) . 8_545
N1 Zn1 C6 97.82(15) 8_545 8_545
O2 Zn1 C6 102.55(15) . 8_545
O2 Zn1 C6 29.77(15) 8_545 8_545
O1 Zn1 C6 134.99(17) . 8_545
O1 Zn1 C6 29.95(15) 8_545 8_545
C6 Zn1 C6 122.7(2) . 8_545
C6 O1 Zn1 89.2(3) . .
C6 O2 Zn1 90.2(3) . .
C5' N1 C1' 115.0(7) . .
C1 N1 C5 117.4(7) . .
C1 N1 Zn1 122.5(6) . .
C5' N1 Zn1 125.7(6) . .
C1' N1 Zn1 119.4(5) . .
C5 N1 Zn1 120.1(5) . .
N1 C1 C2 125.9(10) . .
N1 C1 H1 117.1 . .
C2 C1 H1 117.1 . .
C3 C2 C1 119.2(10) . .
C3 C2 H2 120.4 . .
C1 C2 H2 120.4 . .
C2 C3 C4 116.7(7) . .
C4' C3 C2' 117.7(8) . .
C4' C3 C3 123.6(6) . 3_566
C2 C3 C3 123.0(7) . 3_566
C4 C3 C3 120.3(6) . 3_566
C2' C3 C3 118.6(6) . 3_566
C3 C4' C5' 119.1(11) . .
C3 C4' H4' 120.4 . .
C5' C4' H4' 120.4 . .
N1 C5' C4' 127.3(11) . .
N1 C5' H5' 116.4 . .
C4' C5' H5' 116.4 . .
C8 C7 C9 120.6(4) . .
C8 C7 C6 121.5(4) . .
C9 C7 C6 117.7(4) . .
C7 C8 C7 119.9(6) . 11_655
C7 C8 H8 120.0 . .
C7 C8 H8 120.0 11_655 .
C10 C9 C7 117.8(5) . .
C10 C9 H9 121.1 . .
C7 C9 H9 121.1 . .
C9 C10 C9 123.2(6) . 11_655
C9 C10 O3 107.4(4) . .
C9 C10 O3 129.3(5) 11_655 .
O2 C6 O1 120.9(5) . .
O2 C6 C7 119.7(5) . .
O1 C6 C7 119.5(4) . .
O2 C6 Zn1 60.0(3) . .
O1 C6 Zn1 60.9(3) . .
C7 C6 Zn1 176.3(4) . .
C10 O3 C11 114.4(7) . .
O3 C11 C12 105.8(8) . .
O3 C11 H11A 110.6 . .
C12 C11 H11A 110.6 . .
O3 C11 H11B 110.6 . .
C12 C11 H11B 110.6 . .
H11A C11 H11B 108.7 . .
C14 C15 H15A 109.5 . .
C14 C15 H15B 109.5 . .
H15A C15 H15B 109.5 . .
C14 C15 H15C 109.5 . .
H15A C15 H15C 109.5 . .
H15B C15 H15C 109.5 . .
C15 C14 C13 109.2(12) . .
C15 C14 H14A 109.8 . .
C13 C14 H14A 109.8 . .
C15 C14 H14B 109.8 . .
C13 C14 H14B 109.8 . .
H14A C14 H14B 108.3 . .
C5 C4 C3 121.1(8) . .
C5 C4 H4 119.5 . .
C3 C4 H4 119.5 . .
C4 C5 N1 119.5(8) . .
C4 C5 H5 120.2 . .
N1 C5 H5 120.2 . .
N1 C1' C2' 122.1(9) . .
N1 C1' H1' 119.0 . .
C2' C1' H1' 119.0 . .
C1' C2' C3 118.7(10) . .
C1' C2' H2' 120.6 . .
C3 C2' H2' 120.6 . .
C13 C12 C11 110.1(10) . .
C13 C12 H12A 109.6 . .
C11 C12 H12A 109.6 . .
C13 C12 H12B 109.6 . .
C11 C12 H12B 109.6 . .
H12A C12 H12B 108.2 . .
C12 C13 C14 105.6(11) . .
C12 C13 H13A 110.6 . .
C14 C13 H13A 110.6 . .
C12 C13 H13B 110.6 . .
C14 C13 H13B 110.6 . .
H13A C13 H13B 108.7 . .

loop_
_geom_bond_atom_site_label_1
_geom_bond_atom_site_label_2
_geom_bond_distance
_geom_bond_site_symmetry_2
Zn1 N1 2.104(4) .
Zn1 N1 2.104(4) 8_545
Zn1 O2 2.173(4) .
Zn1 O2 2.173(4) 8_545
Zn1 O1 2.192(4) .
Zn1 O1 2.192(4) 8_545
Zn1 C6 2.509(5) .
Zn1 C6 2.509(5) 8_545
O1 C6 1.253(6) .
O2 C6 1.246(6) .
N1 C1 1.257(11) .
N1 C5' 1.284(14) .
N1 C1' 1.386(11) .
N1 C5 1.402(10) .
C1 C2 1.388(16) .
C1 H1 0.9300 .
C2 C3 1.349(12) .
C2 H2 0.9300 .
C3 C4' 1.352(14) .
C3 C4 1.403(11) .
C3 C2' 1.400(13) .
C3 C3 1.474(9) 3_566
C4' C5' 1.348(18) .
C4' H4' 0.9300 .
C5' H5' 0.9300 .
C7 C8 1.386(5) .
C7 C9 1.392(7) .
C7 C6 1.494(7) .
C8 C7 1.386(5) 11_655
C8 H8 0.9300 .
C9 C10 1.378(6) .
C9 H9 0.9300 .
C10 C9 1.378(6) 11_655
C10 O3 1.471(7) .
O3 C11 1.503(8) .
C11 C12 1.564(13) .
C11 H11A 0.9700 .
C11 H11B 0.9700 .
C15 C14 1.526(16) .
C15 H15A 0.9600 .
C15 H15B 0.9600 .
C15 H15C 0.9600 .
C14 C13 1.572(14) .
C14 H14A 0.9700 .
C14 H14B 0.9700 .
C4 C5 1.373(14) .
C4 H4 0.9300 .
C5 H5 0.9300 .
C1' C2' 1.381(15) .
C1' H1' 0.9300 .
C2' H2' 0.9300 .
C12 C13 1.485(15) .
C12 H12A 0.9700 .
C12 H12B 0.9700 .
C13 H13A 0.9700 .
C13 H13B 0.9700 .

loop_
_geom_torsion_atom_site_label_1
_geom_torsion_atom_site_label_2
_geom_torsion_atom_site_label_3
_geom_torsion_atom_site_label_4
_geom_torsion
_geom_torsion_site_symmetry_1
_geom_torsion_site_symmetry_4
C5'_b N1 C1_a C2_a 27.4(15) . .
C1' N1 C1 C2 -86.6(19) . .
C5 N1 C1 C2 -0.1(15) . .
Zn1 N1 C1 C2 -178.8(9) . .
N1 C1 C2 C3 4.2(18) . .
C1 C2 C3 C4' -32.2(14) . .
C1 C2 C3 C4 -4.0(15) . .
C1 C2 C3 C2' 84.0(17) . .
C1 C2 C3 C3 175.0(8) . 3_566
C2 C3 C4' C5' 28.6(16) . .
C4 C3 C4' C5' -86.5(19) . .
C2' C3 C4' C5' -1.8(17) . .
C3 C3 C4' C5' -178.8(10) 3_566 .
C1 N1 C5' C4' -32.2(17) . .
C1' N1 C5' C4' -4.2(18) . .
C5 N1 C5' C4' 87(2) . .
Zn1 N1 C5' C4' 175.1(11) . .
C3 C4' C5' N1 4(2) . .
C9 C7 C8 C7 -1.0(9) . 11_655
C6 C7 C8 C7 173.7(4) . 11_655
C8 C7 C9 C10 -1.6(8) . .
C6 C7 C9 C10 -176.4(5) . .
C7 C9 C10 C9 4.3(11) . 11_655
C7 C9 C10 O3 -179.4(5) . .
Zn1 O2 C6 O1 -2.5(5) . .
Zn1 O2 C6 C7 175.7(4) . .
Zn1 O1 C6 O2 2.5(5) . .
Zn1 O1 C6 C7 -175.7(4) . .
C8 C7 C6 O2 -158.7(5) . .
C9 C7 C6 O2 16.1(7) . .
C8 C7 C6 O1 19.6(7) . .
C9 C7 C6 O1 -165.6(5) . .
C9 C10 O3 C11 175.0(9) . .
C9 C10 O3 C11 -8.9(13) 11_655 .
C10 O3 C11 C12 -154.3(9) . .
C4' C3 C4 C5 76.0(17) . .
C2 C3 C4 C5 0.3(14) . .
C2' C3 C4 C5 -32.2(13) . .
C3 C3 C4 C5 -178.7(8) 3_566 .
C3 C4 C5 N1 3.6(15) . .
C1 N1 C5 C4 -3.7(13) . .
C5' N1 C5 C4 -74.8(17) . .
C1' N1 C5 C4 26.5(12) . .
Zn1 N1 C5 C4 175.0(8) . .
C1 N1 C1' C2' 77.9(17) . .
C5' N1 C1' C2' 2.1(14) . .
C5 N1 C1' C2' -28.5(13) . .
Zn1 N1 C1' C2' -177.3(8) . .
N1 C1' C2' C3 -0.2(16) . .
C4' C3 C2' C1' 0.1(15) . .
C2 C3 C2' C1' -75.6(16) . .
C4 C3 C2' C1' 30.1(13) . .
C3 C3 C2' C1' 177.3(8) 3_566 .
O3 C11 C12 C13 -60.1(15) . .
C11 C12 C13 C14 -162.9(12) . .
C15 C14 C13 C12 96.3(16) . .
